data_4507163
loop_
_publ_author_name
'Vilela, S\'ergio M. F.'
'Mendes, Ricardo F.'
'Silva, Patr\'icia'
'Fernandes, Jos\'e A.'
'Tom\'e, Jo\~ao P. C.'
'Paz, Filipe A. Almeida'

_publ_section_title
;
 Structural Diversity of Lanthanum--Organic Frameworks Based on
 1,4-Phenylenebis(methylene)diphosphonic Acid
;
_journal_issue 2
_journal_name_full 'Crystal Growth &amp; Design'
_journal_page_first 543
_journal_paper_doi 10.1021/cg301112k
_journal_volume 13
_journal_year 2013
_chemical_formula_moiety 'C8 H11 La O7 P2'
_chemical_formula_sum 'C8 H11 La O7 P2'
_chemical_formula_weight 420.02
_chemical_name_systematic
; 
 ? 
;
_space_group_IT_number 2
_symmetry_cell_setting triclinic
_symmetry_space_group_name_Hall '-P 1'
_symmetry_space_group_name_H-M 'P -1'
_atom_sites_solution_hydrogens geom
_atom_sites_solution_primary direct
_atom_sites_solution_secondary difmap
_audit_creation_date '13 July 2012'
_audit_creation_method 'SHELXL-97, manual editing plus enCIFer'
_cell_angle_alpha 104.874(11)
_cell_angle_beta 96.054(11)
_cell_angle_gamma 105.347(10)
_cell_formula_units_Z 2
_cell_length_a 5.7098(9)
_cell_length_b 9.6259(14)
_cell_length_c 11.822(2)
_cell_measurement_reflns_used 2965
_cell_measurement_temperature 150(2)
_cell_measurement_theta_max 29.06
_cell_measurement_theta_min 3.63
_cell_volume 595.02(17)
_computing_cell_refinement 'APEX2 (Bruker, 2006)'
_computing_data_collection 'APEX2 (Bruker, 2006)'
_computing_data_reduction 'SAINT+ (Bruker, 2005)'
_computing_molecular_graphics 'DIAMOND (Brandenburg, 2009)'
_computing_publication_material 'SHELXTL (Sheldrick, 2008)'
_computing_structure_refinement 'SHELXTL (Sheldrick, 2008)'
_computing_structure_solution 'SHELXTL (Sheldrick, 2008)'
_diffrn_ambient_temperature 150(2)
_diffrn_measured_fraction_theta_full 0.934
_diffrn_measured_fraction_theta_max 0.934
_diffrn_measurement_device_type 'Bruker X8 Kappa CCD APEX II'
_diffrn_measurement_method '\w / \f scans'
_diffrn_radiation_monochromator graphite
_diffrn_radiation_source 'fine-focus sealed tube'
_diffrn_radiation_type MoK\a
_diffrn_radiation_wavelength 0.71073
_diffrn_reflns_av_R_equivalents 0.1007
_diffrn_reflns_av_sigmaI/netI 0.2031
_diffrn_reflns_limit_h_max 7
_diffrn_reflns_limit_h_min -6
_diffrn_reflns_limit_k_max 13
_diffrn_reflns_limit_k_min -13
_diffrn_reflns_limit_l_max 15
_diffrn_reflns_limit_l_min -15
_diffrn_reflns_number 8322
_diffrn_reflns_theta_full 29.06
_diffrn_reflns_theta_max 29.06
_diffrn_reflns_theta_min 3.63
_diffrn_standards_number 0
_exptl_absorpt_coefficient_mu 3.881
_exptl_absorpt_correction_T_max 0.9622
_exptl_absorpt_correction_T_min 0.9264
_exptl_absorpt_correction_type multi-scan
_exptl_absorpt_process_details
; 
  SADABS (Sheldrick, 1997) 
;
_exptl_crystal_colour Colorless
_exptl_crystal_density_diffrn 2.344
_exptl_crystal_density_method 'not measured'
_exptl_crystal_description Block
_exptl_crystal_F_000 404
_exptl_crystal_size_max 0.02
_exptl_crystal_size_mid 0.02
_exptl_crystal_size_min 0.01
_refine_diff_density_max 2.031
_refine_diff_density_min -2.855
_refine_diff_density_rms 0.370
_refine_ls_extinction_method none
_refine_ls_goodness_of_fit_ref 0.956
_refine_ls_hydrogen_treatment mixed
_refine_ls_matrix_type full
_refine_ls_number_parameters 172
_refine_ls_number_reflns 2965
_refine_ls_number_restraints 10
_refine_ls_restrained_S_all 0.954
_refine_ls_R_factor_all 0.1382
_refine_ls_R_factor_gt 0.0654
_refine_ls_shift/su_max 0.000
_refine_ls_shift/su_mean 0.000
_refine_ls_structure_factor_coef Fsqd
_refine_ls_weighting_details 'calc w=1/[\s^2^(Fo^2^)+(0.0653P)^2^+0.0000P] where P=(Fo^2^+2Fc^2^)/3'
_refine_ls_weighting_scheme calc
_refine_ls_wR_factor_gt 0.1242
_refine_ls_wR_factor_ref 0.1451
_reflns_number_gt 1784
_reflns_number_total 2965
_reflns_threshold_expression I>2sigma(I)
_cod_data_source_file cg301112k_si_002.cif
_cod_data_source_block Compound-2
_cod_depositor_comments
;
The following automatic conversions were performed:

'_symmetry_cell_setting' value 'Triclinic' changed to 'triclinic'
according to /home/saulius/struct/CIF-dictionaries/cif_core.dic
dictionary named 'cif_core.dic' version 2.4.2 from
2011-04-26.

'_exptl_absorpt_correction_type' value 'Multi-scan'
changed to 'multi-scan' according to
/home/saulius/struct/CIF-dictionaries/cif_core.dic dictionary named
'cif_core.dic' version 2.4.2 from 2011-04-26.

Automatic conversion script
Id: cif_fix_values 1891 2012-01-12 08:04:46Z andrius 
;
_cod_original_cell_volume 595.02(16)
_cod_database_code 4507163

loop_
_symmetry_equiv_pos_as_xyz
'x, y, z'
'-x, -y, -z'

loop_
_atom_site_label
_atom_site_type_symbol
_atom_site_fract_x
_atom_site_fract_y
_atom_site_fract_z
_atom_site_U_iso_or_equiv
_atom_site_adp_type
_atom_site_occupancy
_atom_site_symmetry_multiplicity
_atom_site_calc_flag
_atom_site_refinement_flags
La1 La 0.64400(13) 0.82138(6) -0.00103(6) 0.0126(2) Uani 1 1 d .
O1W O 0.2390(14) 0.7244(7) -0.1516(7) 0.0184(17) Uani 1 1 d D
H1X H 0.148(13) 0.621(2) -0.178(9) 0.028 Uiso 1 1 d D
H1Y H 0.136(13) 0.782(8) -0.168(9) 0.028 Uiso 1 1 d D
O1 O 0.9993(13) 0.8115(7) 0.1430(6) 0.0138(16) Uani 1 1 d .
O2 O 1.0282(13) 1.0652(7) 0.1275(6) 0.0158(16) Uani 1 1 d .
O3 O 1.3984(14) 0.9788(7) 0.1044(6) 0.0179(17) Uani 1 1 d .
O4 O 0.4312(14) 0.6517(7) 0.0905(6) 0.0189(17) Uani 1 1 d .
O5 O 0.0872(14) 0.5819(7) 0.2009(7) 0.0205(17) Uani 1 1 d D
H5Z H 0.10(2) 0.676(6) 0.185(9) 0.031 Uiso 1 1 d D
O6 O 0.3160(13) 0.3972(7) 0.1350(6) 0.0161(16) Uani 1 1 d .
P1 P 1.1778(5) 0.9698(3) 0.1690(2) 0.0141(6) Uani 1 1 d .
P2 P 0.3458(6) 0.5625(3) 0.1749(2) 0.0152(6) Uani 1 1 d .
C1 C 1.314(2) 1.0472(12) 0.3238(9) 0.022(3) Uani 1 1 d .
H1A H 1.4491 1.0042 0.3390 0.027 Uiso 1 1 calc R
H1B H 1.3892 1.1573 0.3406 0.027 Uiso 1 1 calc R
C2 C 1.142(2) 1.0221(11) 0.4126(9) 0.021(3) Uani 1 1 d .
C3 C 0.974(2) 1.1029(11) 0.4388(10) 0.022(3) Uani 1 1 d .
H3 H 0.9563 1.1739 0.3982 0.026 Uiso 1 1 calc R
C4 C 1.166(2) 0.9223(12) 0.4750(10) 0.021(3) Uani 1 1 d U
H4 H 1.2819 0.8685 0.4585 0.026 Uiso 1 1 calc R
C5 C 0.559(2) 0.6458(11) 0.3150(10) 0.025(3) Uani 1 1 d .
H5A H 0.7273 0.6534 0.2981 0.030 Uiso 1 1 calc R
H5B H 0.5530 0.7501 0.3477 0.030 Uiso 1 1 calc R
C6 C 0.528(2) 0.5723(11) 0.4096(9) 0.016(2) Uani 1 1 d .
C7 C 0.341(2) 0.5784(12) 0.4763(10) 0.023(3) Uani 1 1 d .
H7 H 0.2274 0.6308 0.4604 0.027 Uiso 1 1 calc R
C8 C 0.681(2) 0.4910(11) 0.4349(10) 0.024(3) Uani 1 1 d .
H8 H 0.8074 0.4823 0.3895 0.029 Uiso 1 1 calc R

loop_
_atom_site_aniso_label
_atom_site_aniso_U_11
_atom_site_aniso_U_22
_atom_site_aniso_U_33
_atom_site_aniso_U_23
_atom_site_aniso_U_13
_atom_site_aniso_U_12
La1 0.0098(4) 0.0075(3) 0.0207(4) 0.0037(2) 0.0058(2) 0.0021(2)
O1W 0.011(4) 0.008(3) 0.030(5) 0.004(3) 0.003(4) -0.004(3)
O1 0.017(4) 0.009(3) 0.019(4) 0.005(3) 0.005(3) 0.008(3)
O2 0.007(4) 0.013(3) 0.025(4) 0.003(3) 0.002(3) 0.002(3)
O3 0.017(5) 0.017(3) 0.024(4) 0.009(3) 0.006(3) 0.008(3)
O4 0.022(5) 0.021(4) 0.024(4) 0.015(3) 0.014(4) 0.012(4)
O5 0.018(5) 0.017(4) 0.028(4) 0.010(3) 0.006(4) 0.004(4)
O6 0.012(4) 0.011(3) 0.026(4) 0.004(3) 0.006(3) 0.004(3)
P1 0.0098(16) 0.0110(12) 0.0193(16) 0.0033(11) 0.0062(12) -0.0007(12)
P2 0.0150(17) 0.0083(12) 0.0216(16) 0.0039(11) 0.0079(13) 0.0010(12)
C1 0.015(7) 0.021(5) 0.029(7) 0.012(5) 0.008(5) -0.003(5)
C2 0.024(7) 0.014(5) 0.021(6) 0.003(4) 0.000(5) 0.001(5)
C3 0.026(7) 0.015(5) 0.030(7) 0.011(5) 0.011(6) 0.008(5)
C4 0.015(7) 0.029(6) 0.028(7) 0.008(5) 0.013(5) 0.015(5)
C5 0.019(7) 0.019(5) 0.040(8) 0.012(5) 0.010(6) 0.006(5)
C6 0.011(6) 0.015(5) 0.014(6) -0.001(4) 0.001(5) -0.004(5)
C7 0.018(7) 0.025(6) 0.026(7) 0.007(5) 0.003(5) 0.009(5)
C8 0.032(8) 0.017(5) 0.027(7) 0.008(5) 0.013(6) 0.010(6)

loop_
_atom_type_symbol
_atom_type_description
_atom_type_scat_dispersion_real
_atom_type_scat_dispersion_imag
_atom_type_scat_source
C C 0.0033 0.0016 'International Tables Vol C Tables 4.2.6.8 and 6.1.1.4'
H H 0.0000 0.0000 'International Tables Vol C Tables 4.2.6.8 and 6.1.1.4'
O O 0.0106 0.0060 'International Tables Vol C Tables 4.2.6.8 and 6.1.1.4'
P P 0.1023 0.0942 'International Tables Vol C Tables 4.2.6.8 and 6.1.1.4'
La La -0.2871 2.4523 'International Tables Vol C Tables 4.2.6.8 and 6.1.1.4'

loop_
_geom_angle_atom_site_label_1
_geom_angle_atom_site_label_2
_geom_angle_atom_site_label_3
_geom_angle
_geom_angle_site_symmetry_1
_geom_angle_site_symmetry_3
O4 La1 O6 84.2(2) . 2_665
O4 La1 O3 81.4(2) . 1_455
O6 La1 O3 153.4(2) 2_665 1_455
O4 La1 O1 79.3(2) . .
O6 La1 O1 87.3(2) 2_665 .
O3 La1 O1 111.6(2) 1_455 .
O4 La1 O1W 83.7(2) . .
O6 La1 O1W 77.2(2) 2_665 .
O3 La1 O1W 79.0(2) 1_455 .
O1 La1 O1W 158.0(2) . .
O4 La1 O3 143.4(2) . 2_775
O6 La1 O3 112.2(2) 2_665 2_775
O3 La1 O3 69.7(2) 1_455 2_775
O1 La1 O3 131.6(2) . 2_775
O1W La1 O3 69.5(2) . 2_775
O4 La1 O2 158.3(2) . 2_775
O6 La1 O2 76.8(2) 2_665 2_775
O3 La1 O2 120.2(2) 1_455 2_775
O1 La1 O2 89.3(2) . 2_775
O1W La1 O2 101.9(2) . 2_775
O3 La1 O2 56.1(2) 2_775 2_775
O4 La1 O2 120.5(2) . .
O6 La1 O2 124.7(2) 2_665 .
O3 La1 O2 81.9(2) 1_455 .
O1 La1 O2 55.6(2) . .
O1W La1 O2 146.3(2) . .
O3 La1 O2 77.9(2) 2_775 .
O2 La1 O2 64.8(2) 2_775 .
O4 La1 P1 103.3(2) . .
O6 La1 P1 103.36(19) 2_665 .
O3 La1 P1 101.69(18) 1_455 .
O1 La1 P1 27.80(15) . .
O1W La1 P1 172.98(16) . .
O3 La1 P1 104.04(17) 2_775 .
O2 La1 P1 71.56(16) 2_775 .
O2 La1 P1 28.59(15) . .
O4 La1 P1 167.1(2) . 2_775
O6 La1 P1 93.32(17) 2_665 2_775
O3 La1 P1 95.77(16) 1_455 2_775
O1 La1 P1 113.28(16) . 2_775
O1W La1 P1 83.47(16) . 2_775
O3 La1 P1 27.92(16) 2_775 2_775
O2 La1 P1 28.37(15) 2_775 2_775
O2 La1 P1 71.08(15) . 2_775
P1 La1 P1 89.51(8) . 2_775
O4 La1 La1 113.88(17) . 2_675
O6 La1 La1 140.46(18) 2_665 2_675
O3 La1 La1 35.31(15) 1_455 2_675
O1 La1 La1 129.16(13) . 2_675
O1W La1 La1 70.74(15) . 2_675
O3 La1 La1 34.37(15) 2_775 2_675
O2 La1 La1 87.65(14) 2_775 2_675
O2 La1 La1 77.66(14) . 2_675
P1 La1 La1 105.75(5) . 2_675
P1 La1 La1 61.05(5) 2_775 2_675
La1 O1W H1X 121(5) . .
La1 O1W H1Y 126(5) . .
H1X O1W H1Y 110(7) . .
P1 O1 La1 101.1(3) . .
P1 O2 La1 95.3(3) . 2_775
P1 O2 La1 93.8(3) . .
La1 O2 La1 115.2(2) 2_775 .
P1 O3 La1 142.6(4) . 1_655
P1 O3 La1 100.3(3) . 2_775
La1 O3 La1 110.3(2) 1_655 2_775
P2 O4 La1 166.0(5) . .
P2 O5 H5Z 99(7) . .
P2 O6 La1 152.4(4) . 2_665
O1 P1 O3 114.8(4) . .
O1 P1 O2 106.7(4) . .
O3 P1 O2 107.8(4) . .
O1 P1 C1 111.0(4) . .
O3 P1 C1 104.7(5) . .
O2 P1 C1 111.9(5) . .
O1 P1 La1 51.1(3) . .
O3 P1 La1 115.2(3) . .
O2 P1 La1 57.6(3) . .
C1 P1 La1 140.1(4) . .
O1 P1 La1 132.6(3) . 2_775
O3 P1 La1 51.8(3) . 2_775
O2 P1 La1 56.4(3) . 2_775
C1 P1 La1 116.3(3) . 2_775
La1 P1 La1 90.49(8) . 2_775
O6 P2 O4 117.1(4) . .
O6 P2 O5 107.8(4) . .
O4 P2 O5 108.1(4) . .
O6 P2 C5 108.4(5) . .
O4 P2 C5 108.5(5) . .
O5 P2 C5 106.4(5) . .
C2 C1 P1 117.0(8) . .
C2 C1 H1A 108.1 . .
P1 C1 H1A 108.1 . .
C2 C1 H1B 108.1 . .
P1 C1 H1B 108.1 . .
H1A C1 H1B 107.3 . .
C4 C2 C3 118.5(10) . .
C4 C2 C1 118.5(10) . .
C3 C2 C1 122.9(9) . .
C4 C3 C2 119.0(10) 2_776 .
C4 C3 H3 120.5 2_776 .
C2 C3 H3 120.5 . .
C2 C4 C3 122.5(10) . 2_776
C2 C4 H4 118.8 . .
C3 C4 H4 118.8 2_776 .
C6 C5 P2 119.1(8) . .
C6 C5 H5A 107.5 . .
P2 C5 H5A 107.5 . .
C6 C5 H5B 107.5 . .
P2 C5 H5B 107.5 . .
H5A C5 H5B 107.0 . .
C8 C6 C7 116.8(10) . .
C8 C6 C5 120.8(10) . .
C7 C6 C5 122.4(10) . .
C8 C7 C6 120.7(10) 2_666 .
C8 C7 H7 119.7 2_666 .
C6 C7 H7 119.7 . .
C6 C8 C7 122.5(11) . 2_666
C6 C8 H8 118.7 . .
C7 C8 H8 118.7 2_666 .

loop_
_geom_bond_atom_site_label_1
_geom_bond_atom_site_label_2
_geom_bond_distance
_geom_bond_site_symmetry_2
La1 O4 2.334(6) .
La1 O6 2.368(6) 2_665
La1 O3 2.518(6) 1_455
La1 O1 2.545(7) .
La1 O1W 2.554(8) .
La1 O3 2.577(6) 2_775
La1 O2 2.698(7) 2_775
La1 O2 2.715(7) .
La1 P1 3.209(3) .
La1 P1 3.227(3) 2_775
O1W H1X 0.948(10) .
O1W H1Y 0.947(10) .
O1 P1 1.526(7) .
O2 P1 1.539(7) .
O2 La1 2.698(7) 2_775
O3 P1 1.535(7) .
O3 La1 2.518(6) 1_655
O3 La1 2.577(6) 2_775
O4 P2 1.514(7) .
O5 P2 1.588(8) .
O5 H5Z 0.950(10) .
O6 P2 1.496(6) .
O6 La1 2.368(6) 2_665
P1 C1 1.789(11) .
P1 La1 3.227(3) 2_775
P2 C5 1.802(12) .
C1 C2 1.529(14) .
C1 H1A 0.9900 .
C1 H1B 0.9900 .
C2 C4 1.377(14) .
C2 C3 1.398(15) .
C3 C4 1.391(14) 2_776
C3 H3 0.9500 .
C4 C3 1.391(14) 2_776
C4 H4 0.9500 .
C5 C6 1.471(14) .
C5 H5A 0.9900 .
C5 H5B 0.9900 .
C6 C8 1.379(15) .
C6 C7 1.397(15) .
C7 C8 1.381(15) 2_666
C7 H7 0.9500 .
C8 C7 1.381(15) 2_666
C8 H8 0.9500 .

loop_
_geom_hbond_atom_site_label_D
_geom_hbond_atom_site_label_H
_geom_hbond_atom_site_label_A
_geom_hbond_distance_DH
_geom_hbond_distance_HA
_geom_hbond_distance_DA
_geom_hbond_angle_DHA
_geom_hbond_site_symmetry_A
O1W H1X O5 0.948(10) 1.98(3) 2.913(10) 166(9) 2_565
O1W H1Y O2 0.947(10) 1.93(4) 2.818(9) 155(9) 2_675
O5 H5Z O1 0.950(10) 1.73(5) 2.627(9) 156(11) 1_455

loop_
_geom_torsion_atom_site_label_1
_geom_torsion_atom_site_label_2
_geom_torsion_atom_site_label_3
_geom_torsion_atom_site_label_4
_geom_torsion
_geom_torsion_site_symmetry_1
_geom_torsion_site_symmetry_4
O4 La1 O1 P1 -149.6(3) . .
O6 La1 O1 P1 125.8(3) 2_665 .
O3 La1 O1 P1 -73.5(3) 1_455 .
O1W La1 O1 P1 170.7(4) . .
O3 La1 O1 P1 8.1(4) 2_775 .
O2 La1 O1 P1 49.0(3) 2_775 .
O2 La1 O1 P1 -10.5(3) . .
P1 La1 O1 P1 33.3(3) 2_775 .
La1 La1 O1 P1 -37.5(4) 2_675 .
O4 La1 O2 P1 58.5(4) . .
O6 La1 O2 P1 -46.9(4) 2_665 .
O3 La1 O2 P1 133.5(3) 1_455 .
O1 La1 O2 P1 10.2(3) . .
O1W La1 O2 P1 -170.6(3) . .
O3 La1 O2 P1 -155.7(3) 2_775 .
O2 La1 O2 P1 -97.7(4) 2_775 .
P1 La1 O2 P1 -127.6(3) 2_775 .
La1 La1 O2 P1 169.1(3) 2_675 .
O4 La1 O2 La1 156.1(2) . 2_775
O6 La1 O2 La1 50.7(4) 2_665 2_775
O3 La1 O2 La1 -128.9(3) 1_455 2_775
O1 La1 O2 La1 107.9(3) . 2_775
O1W La1 O2 La1 -72.9(4) . 2_775
O3 La1 O2 La1 -58.1(3) 2_775 2_775
O2 La1 O2 La1 0.0 2_775 2_775
P1 La1 O2 La1 97.7(4) . 2_775
P1 La1 O2 La1 -29.91(19) 2_775 2_775
La1 La1 O2 La1 -93.2(2) 2_675 2_775
O6 La1 O4 P2 115.4(17) 2_665 .
O3 La1 O4 P2 -87.1(17) 1_455 .
O1 La1 O4 P2 27.0(17) . .
O1W La1 O4 P2 -166.9(17) . .
O3 La1 O4 P2 -124.6(16) 2_775 .
O2 La1 O4 P2 86.5(18) 2_775 .
O2 La1 O4 P2 -11.8(18) . .
P1 La1 O4 P2 13.0(17) . .
P1 La1 O4 P2 -165.1(11) 2_775 .
La1 La1 O4 P2 -101.2(17) 2_675 .
La1 O1 P1 O3 -103.2(4) . .
La1 O1 P1 O2 16.0(4) . .
La1 O1 P1 C1 138.2(4) . .
La1 O1 P1 La1 -43.3(4) . 2_775
La1 O3 P1 O1 -19.0(9) 1_655 .
La1 O3 P1 O1 125.9(4) 2_775 .
La1 O3 P1 O2 -137.7(6) 1_655 .
La1 O3 P1 O2 7.2(4) 2_775 .
La1 O3 P1 C1 103.0(7) 1_655 .
La1 O3 P1 C1 -112.1(4) 2_775 .
La1 O3 P1 La1 -75.8(7) 1_655 .
La1 O3 P1 La1 69.1(3) 2_775 .
La1 O3 P1 La1 -144.9(8) 1_655 2_775
La1 O2 P1 O1 -130.5(3) 2_775 .
La1 O2 P1 O1 -14.8(4) . .
La1 O2 P1 O3 -6.8(4) 2_775 .
La1 O2 P1 O3 109.0(3) . .
La1 O2 P1 C1 107.8(4) 2_775 .
La1 O2 P1 C1 -136.4(4) . .
La1 O2 P1 La1 -115.8(3) 2_775 .
La1 O2 P1 La1 115.8(3) . 2_775
O4 La1 P1 O1 30.7(4) . .
O6 La1 P1 O1 -56.4(4) 2_665 .
O3 La1 P1 O1 114.5(3) 1_455 .
O3 La1 P1 O1 -173.8(3) 2_775 .
O2 La1 P1 O1 -127.3(3) 2_775 .
O2 La1 P1 O1 161.7(5) . .
P1 La1 P1 O1 -149.7(3) 2_775 .
La1 La1 P1 O1 150.6(3) 2_675 .
O4 La1 P1 O3 133.2(3) . .
O6 La1 P1 O3 46.1(3) 2_665 .
O3 La1 P1 O3 -143.0(4) 1_455 .
O1 La1 P1 O3 102.5(4) . .
O3 La1 P1 O3 -71.3(4) 2_775 .
O2 La1 P1 O3 -24.9(3) 2_775 .
O2 La1 P1 O3 -95.8(4) . .
P1 La1 P1 O3 -47.2(3) 2_775 .
La1 La1 P1 O3 -106.9(3) 2_675 .
O4 La1 P1 O2 -131.0(3) . .
O6 La1 P1 O2 141.9(3) 2_665 .
O3 La1 P1 O2 -47.2(3) 1_455 .
O1 La1 P1 O2 -161.7(5) . .
O3 La1 P1 O2 24.5(3) 2_775 .
O2 La1 P1 O2 70.9(4) 2_775 .
P1 La1 P1 O2 48.6(3) 2_775 .
La1 La1 P1 O2 -11.1(3) 2_675 .
O4 La1 P1 C1 -45.0(6) . .
O6 La1 P1 C1 -132.2(6) 2_665 .
O3 La1 P1 C1 38.8(6) 1_455 .
O1 La1 P1 C1 -75.7(6) . .
O3 La1 P1 C1 110.5(6) 2_775 .
O2 La1 P1 C1 156.9(6) 2_775 .
O2 La1 P1 C1 86.0(6) . .
P1 La1 P1 C1 134.5(6) 2_775 .
La1 La1 P1 C1 74.9(6) 2_675 .
O4 La1 P1 La1 -179.58(16) . 2_775
O6 La1 P1 La1 93.30(17) 2_665 2_775
O3 La1 P1 La1 -95.79(16) 1_455 2_775
O1 La1 P1 La1 149.7(3) . 2_775
O3 La1 P1 La1 -24.08(16) 2_775 2_775
O2 La1 P1 La1 22.37(14) 2_775 2_775
O2 La1 P1 La1 -48.6(3) . 2_775
P1 La1 P1 La1 0.0 2_775 2_775
La1 La1 P1 La1 -59.64(6) 2_675 2_775
La1 O6 P2 O4 7.1(12) 2_665 .
La1 O6 P2 O5 129.1(9) 2_665 .
La1 O6 P2 C5 -116.1(10) 2_665 .
La1 O4 P2 O6 -119.3(16) . .
La1 O4 P2 O5 118.9(17) . .
La1 O4 P2 C5 3.9(18) . .
O1 P1 C1 C2 -42.3(9) . .
O3 P1 C1 C2 -166.7(7) . .
O2 P1 C1 C2 76.8(8) . .
La1 P1 C1 C2 11.6(11) . .
La1 P1 C1 C2 138.9(7) 2_775 .
P1 C1 C2 C4 108.1(11) . .
P1 C1 C2 C3 -76.1(12) . .
C4 C2 C3 C4 -1.1(19) . 2_776
C1 C2 C3 C4 -176.9(11) . 2_776
C3 C2 C4 C3 1.2(19) . 2_776
C1 C2 C4 C3 177.1(11) . 2_776
O6 P2 C5 C6 -47.0(10) . .
O4 P2 C5 C6 -175.2(8) . .
O5 P2 C5 C6 68.7(9) . .
P2 C5 C6 C8 104.3(11) . .
P2 C5 C6 C7 -74.5(12) . .
C8 C6 C7 C8 1.8(18) . 2_666
C5 C6 C7 C8 -179.4(10) . 2_666
C7 C6 C8 C7 -1.8(18) . 2_666
C5 C6 C8 C7 179.4(10) . 2_666
